data_7052046
loop_
_publ_author_name
'Marc D. Walter'
'Dirk Bentz'
'Frank Weber'
'Oliver Schmitt'
'Gotthelf Wolmersh\"auser'
'Helmut Sitzmann'

_publ_section_title
;
 Cation size dependent reactivity of lanthanide trihalides with bulky
 alkylcyclopentadienyl anions
;
_journal_issue 2
_journal_name_full 'New Journal of Chemistry'
_journal_page_first 305
_journal_paper_doi 10.1039/b603701a
_journal_volume 31
_journal_year 2007
_chemical_formula_sum 'C21 H39 Cl2 O2 Tm'
_chemical_formula_weight 563.35
_chemical_name_systematic
;
?
;
_space_group_IT_number 4
_symmetry_cell_setting monoclinic
_symmetry_space_group_name_Hall 'P 2yb'
_symmetry_space_group_name_H-M 'P 1 21 1'
_atom_sites_solution_hydrogens geom
_atom_sites_solution_primary direct
_atom_sites_solution_secondary difmap
_audit_creation_method SHELXL-97
_cell_angle_alpha 90.00
_cell_angle_beta 105.603(8)
_cell_angle_gamma 90.00
_cell_formula_units_Z 2
_cell_length_a 8.8947(6)
_cell_length_b 13.8338(7)
_cell_length_c 10.3037(8)
_cell_measurement_reflns_used 8000
_cell_measurement_temperature 293(2)
_cell_measurement_theta_max 25.5
_cell_measurement_theta_min 2
_cell_volume 1221.12(15)
_computing_cell_refinement 'Stoe IPDS V2.63'
_computing_data_collection 'Stoe IPDS V2.63'
_computing_data_reduction 'Stoe IPDS V2.63'
_computing_molecular_graphics 'Siemens SHELXTL'
_computing_publication_material 'Siemens SHELXTL'
_computing_structure_refinement 'SHELXL-97 (Sheldrick, 1997)'
_computing_structure_solution 'SHELXS-97 (Sheldrick, 1990)'
_diffrn_ambient_temperature 293(2)
_diffrn_measured_fraction_theta_full 0.986
_diffrn_measured_fraction_theta_max 0.986
_diffrn_measurement_device 'Stoe IPDS'
_diffrn_measurement_method Phi-Oscillation
_diffrn_radiation_monochromator graphite
_diffrn_radiation_source 'fine-focus sealed tube'
_diffrn_radiation_type MoK\a
_diffrn_radiation_wavelength 0.71073
_diffrn_reflns_av_R_equivalents 0.1315
_diffrn_reflns_av_sigmaI/netI 0.0951
_diffrn_reflns_limit_h_max 10
_diffrn_reflns_limit_h_min -10
_diffrn_reflns_limit_k_max 16
_diffrn_reflns_limit_k_min -16
_diffrn_reflns_limit_l_max 12
_diffrn_reflns_limit_l_min -12
_diffrn_reflns_number 17167
_diffrn_reflns_theta_full 25.68
_diffrn_reflns_theta_max 25.68
_diffrn_reflns_theta_min 2.69
_exptl_absorpt_coefficient_mu 3.863
_exptl_absorpt_correction_T_max 0.717
_exptl_absorpt_correction_T_min 0.364
_exptl_absorpt_correction_type analytical
_exptl_absorpt_process_details '(ABST/PLATON 99)'
_exptl_crystal_colour colourless
_exptl_crystal_density_diffrn 1.532
_exptl_crystal_density_method 'not measured'
_exptl_crystal_description 'transparent block'
_exptl_crystal_F_000 568
_exptl_crystal_size_max 0.32
_exptl_crystal_size_mid 0.23
_exptl_crystal_size_min 0.12
_refine_diff_density_max 1.243
_refine_diff_density_min -0.823
_refine_diff_density_rms 0.111
_refine_ls_abs_structure_details 'Flack H D (1983), Acta Cryst. A39, 876-881'
_refine_ls_abs_structure_Flack 0.011(15)
_refine_ls_extinction_method none
_refine_ls_goodness_of_fit_ref 0.901
_refine_ls_hydrogen_treatment constr
_refine_ls_matrix_type full
_refine_ls_number_parameters 245
_refine_ls_number_reflns 4553
_refine_ls_number_restraints 1
_refine_ls_restrained_S_all 0.901
_refine_ls_R_factor_all 0.0569
_refine_ls_R_factor_gt 0.0367
_refine_ls_shift/su_max 0.005
_refine_ls_shift/su_mean 0.000
_refine_ls_structure_factor_coef Fsqd
_refine_ls_weighting_details 'w=1/[\s^2^(Fo^2^)+(0.0228P)^2^+0.0000P] where P=(Fo^2^+2Fc^2^)/3'
_refine_ls_weighting_scheme calc
_refine_ls_wR_factor_gt 0.0702
_refine_ls_wR_factor_ref 0.0745
_reflns_number_gt 3573
_reflns_number_total 4553
_reflns_threshold_expression >2sigma(I)
_cod_data_source_file b603701a.txt
_cod_data_source_block 0129
_cod_depositor_comments
;
The following automatic conversions were performed:
'_symmetry_cell_setting' value 'Monoclinic' changed to 'monoclinic'
according to '/home/saulius/struct/CIF-dictionaries/cif_core.dic'
dictionary named 'cif_core.dic' version 2.4.1 from 2010-06-29.

Automatic conversion script
Id: cif_fix_enum 1527 2010-12-29 10:47:43Z saulius 
;
_cod_original_cell_volume 1221.12(14)
_cod_original_sg_symbol_Hall P_2yb
_cod_original_sg_symbol_H-M P2(1)
_cod_database_code 7052046

loop_
_symmetry_equiv_pos_as_xyz
'x, y, z'
'-x, y+1/2, -z'

loop_
_atom_site_label
_atom_site_type_symbol
_atom_site_fract_x
_atom_site_fract_y
_atom_site_fract_z
_atom_site_U_iso_or_equiv
_atom_site_adp_type
_atom_site_occupancy
_atom_site_calc_flag
_atom_site_refinement_flags
_atom_site_disorder_assembly
_atom_site_disorder_group
Tm Tm 0.07600(4) 0.2462 0.31509(3) 0.03329(9) Uani 1 d . . .
Cl1 Cl -0.0775(3) 0.10644(17) 0.1825(3) 0.0565(6) Uani 1 d . . .
Cl2 Cl 0.1061(3) 0.16000(18) 0.5363(3) 0.0542(6) Uani 1 d . . .
O1 O -0.1794(8) 0.3197(5) 0.2513(7) 0.0565(18) Uani 1 d . . .
O2 O 0.0534(9) 0.3863(5) 0.4509(7) 0.0573(19) Uani 1 d . . .
C1 C 0.3787(9) 0.2255(6) 0.3493(8) 0.028(3) Uani 1 d . . .
C2 C 0.3086(13) 0.1798(8) 0.2242(12) 0.037(3) Uani 1 d . . .
C3 C 0.2352(9) 0.2578(11) 0.1298(7) 0.031(2) Uani 1 d . . .
C4 C 0.2607(12) 0.3441(8) 0.1989(10) 0.033(2) Uani 1 d . . .
C5 C 0.3469(10) 0.3266(7) 0.3309(9) 0.033(2) Uani 1 d . . .
H5 H 0.3790 0.3736 0.3972 0.040 Uiso 1 calc R . .
C6 C -0.3037(13) 0.3048(9) 0.1391(12) 0.080(4) Uani 1 d . . .
H6A H -0.3999 0.3109 0.1638 0.120 Uiso 1 calc R . .
H6B H -0.2967 0.2411 0.1040 0.120 Uiso 1 calc R . .
H6C H -0.3007 0.3520 0.0715 0.120 Uiso 1 calc R . .
C7 C -0.2101(14) 0.3987(8) 0.3294(15) 0.077(4) Uani 1 d . . .
H7A H -0.1972 0.4594 0.2864 0.092 Uiso 1 calc R . .
H7B H -0.3167 0.3952 0.3361 0.092 Uiso 1 calc R . .
C8 C -0.0993(15) 0.3942(8) 0.4666(15) 0.076(4) Uani 1 d . . .
H8A H -0.1083 0.4521 0.5170 0.092 Uiso 1 calc R . .
H8B H -0.1228 0.3387 0.5153 0.092 Uiso 1 calc R . .
C9 C 0.1618(15) 0.4168(9) 0.5696(10) 0.077(4) Uani 1 d . . .
H9A H 0.1445 0.4838 0.5853 0.115 Uiso 1 calc R . .
H9B H 0.2657 0.4085 0.5605 0.115 Uiso 1 calc R . .
H9C H 0.1494 0.3790 0.6441 0.115 Uiso 1 calc R . .
C11 C 0.4844(11) 0.1841(6) 0.4761(9) 0.044(2) Uani 1 d . . .
H11 H 0.4351 0.1247 0.4966 0.053 Uiso 1 calc R . .
C12 C 0.5093(11) 0.2495(17) 0.5985(8) 0.071(3) Uani 1 d . . .
H12A H 0.5177 0.3154 0.5718 0.106 Uiso 1 calc R . .
H12B H 0.6035 0.2311 0.6643 0.106 Uiso 1 calc R . .
H12C H 0.4224 0.2434 0.6366 0.106 Uiso 1 calc R . .
C13 C 0.6445(12) 0.1554(8) 0.4564(14) 0.078(4) Uani 1 d . . .
H13A H 0.7135 0.2100 0.4751 0.117 Uiso 1 calc R . .
H13B H 0.6315 0.1347 0.3651 0.117 Uiso 1 calc R . .
H13C H 0.6881 0.1035 0.5167 0.117 Uiso 1 calc R . .
C21 C 0.3061(13) 0.0750(7) 0.1842(11) 0.046(2) Uani 1 d . . .
H21 H 0.2073 0.0647 0.1153 0.055 Uiso 1 calc R . .
C22 C 0.3111(13) 0.0002(7) 0.2962(12) 0.066(3) Uani 1 d . . .
H22A H 0.4134 -0.0002 0.3581 0.100 Uiso 1 calc R . .
H22B H 0.2878 -0.0628 0.2568 0.100 Uiso 1 calc R . .
H22C H 0.2354 0.0171 0.3434 0.100 Uiso 1 calc R . .
C23 C 0.4395(14) 0.0537(8) 0.1150(14) 0.079(4) Uani 1 d . . .
H23A H 0.4189 0.0878 0.0309 0.118 Uiso 1 calc R . .
H23B H 0.4438 -0.0144 0.0989 0.118 Uiso 1 calc R . .
H23C H 0.5376 0.0748 0.1729 0.118 Uiso 1 calc R . .
C31 C 0.1635(10) 0.2417(18) -0.0204(7) 0.056(2) Uani 1 d . . .
H31 H 0.1544 0.1713 -0.0308 0.067 Uiso 1 calc R . .
C32 C 0.0029(15) 0.2788(8) -0.0806(11) 0.084(5) Uani 1 d . . .
H32A H -0.0581 0.2711 -0.0174 0.126 Uiso 1 calc R . .
H32B H -0.0445 0.2432 -0.1613 0.126 Uiso 1 calc R . .
H32C H 0.0077 0.3460 -0.1022 0.126 Uiso 1 calc R . .
C33 C 0.2801(15) 0.2714(9) -0.0990(9) 0.080(5) Uani 1 d . . .
H33A H 0.2959 0.3400 -0.0922 0.119 Uiso 1 calc R . .
H33B H 0.2396 0.2537 -0.1920 0.119 Uiso 1 calc R . .
H33C H 0.3777 0.2389 -0.0621 0.119 Uiso 1 calc R . .
C41 C 0.2218(12) 0.4446(7) 0.1357(10) 0.045(2) Uani 1 d . . .
H41 H 0.1920 0.4363 0.0376 0.054 Uiso 1 calc R . .
C42 C 0.0853(15) 0.4938(8) 0.1731(15) 0.089(5) Uani 1 d . . .
H42A H 0.1100 0.5016 0.2691 0.133 Uiso 1 calc R . .
H42B H -0.0067 0.4547 0.1431 0.133 Uiso 1 calc R . .
H42C H 0.0670 0.5561 0.1306 0.133 Uiso 1 calc R . .
C43 C 0.3628(13) 0.5117(8) 0.1717(14) 0.075(4) Uani 1 d . . .
H43A H 0.4013 0.5161 0.2680 0.112 Uiso 1 calc R . .
H43B H 0.3327 0.5747 0.1350 0.112 Uiso 1 calc R . .
H43C H 0.4431 0.4864 0.1350 0.112 Uiso 1 calc R . .

loop_
_atom_site_aniso_label
_atom_site_aniso_U_11
_atom_site_aniso_U_22
_atom_site_aniso_U_33
_atom_site_aniso_U_23
_atom_site_aniso_U_13
_atom_site_aniso_U_12
Tm 0.03510(15) 0.03166(16) 0.03471(15) -0.0011(5) 0.01215(11) -0.0007(5)
Cl1 0.0556(14) 0.0529(14) 0.0590(14) -0.0124(14) 0.0118(12) -0.0138(14)
Cl2 0.0743(18) 0.0481(15) 0.0416(13) 0.0073(12) 0.0179(13) -0.0043(13)
O1 0.039(4) 0.061(5) 0.065(5) 0.003(4) 0.006(4) 0.016(3)
O2 0.076(5) 0.040(4) 0.068(5) -0.015(4) 0.039(4) -0.002(3)
C1 0.032(4) 0.021(9) 0.028(4) 0.006(4) 0.005(3) -0.002(3)
C2 0.041(7) 0.030(7) 0.047(7) -0.003(5) 0.025(6) -0.006(4)
C3 0.041(4) 0.022(7) 0.033(3) -0.003(5) 0.014(3) -0.003(5)
C4 0.040(6) 0.036(7) 0.027(5) 0.003(4) 0.015(5) 0.006(5)
C5 0.040(5) 0.033(5) 0.029(5) 0.000(4) 0.013(4) 0.001(4)
C6 0.045(7) 0.095(9) 0.085(9) 0.007(7) -0.006(7) 0.010(6)
C7 0.060(8) 0.050(7) 0.140(13) 0.016(7) 0.060(9) 0.028(6)
C8 0.086(9) 0.043(7) 0.125(12) -0.017(7) 0.072(10) 0.003(6)
C9 0.112(11) 0.073(9) 0.040(6) -0.027(6) 0.011(7) 0.008(7)
C11 0.048(6) 0.033(5) 0.050(6) 0.008(4) 0.011(5) 0.005(4)
C12 0.085(7) 0.067(7) 0.040(4) -0.011(12) -0.018(4) 0.014(14)
C13 0.035(6) 0.079(8) 0.119(11) 0.035(8) 0.020(7) 0.015(5)
C21 0.060(7) 0.028(6) 0.056(7) -0.008(5) 0.026(6) -0.002(5)
C22 0.068(7) 0.046(7) 0.086(9) -0.007(6) 0.023(7) -0.002(5)
C23 0.095(9) 0.052(7) 0.111(11) -0.021(7) 0.063(9) 0.006(6)
C31 0.068(5) 0.066(6) 0.030(4) -0.001(11) 0.008(4) 0.000(13)
C32 0.098(10) 0.085(12) 0.047(6) -0.001(5) -0.019(6) -0.004(6)
C33 0.131(10) 0.088(14) 0.035(5) -0.009(5) 0.048(7) -0.022(8)
C41 0.060(7) 0.035(6) 0.040(6) 0.014(4) 0.013(5) 0.006(5)
C42 0.077(9) 0.061(8) 0.143(13) 0.039(8) 0.056(10) 0.023(6)
C43 0.063(7) 0.043(7) 0.114(10) 0.032(6) 0.016(7) -0.004(5)

loop_
_atom_type_symbol
_atom_type_description
_atom_type_scat_dispersion_real
_atom_type_scat_dispersion_imag
_atom_type_scat_source
C C 0.0033 0.0016 'International Tables Vol C Tables 4.2.6.8 and 6.1.1.4'
H H 0.0000 0.0000 'International Tables Vol C Tables 4.2.6.8 and 6.1.1.4'
O O 0.0106 0.0060 'International Tables Vol C Tables 4.2.6.8 and 6.1.1.4'
Cl Cl 0.1484 0.1585 'International Tables Vol C Tables 4.2.6.8 and 6.1.1.4'
Tm Tm -0.3139 5.2483 'International Tables Vol C Tables 4.2.6.8 and 6.1.1.4'

loop_
_geom_angle_atom_site_label_1
_geom_angle_atom_site_label_2
_geom_angle_atom_site_label_3
_geom_angle
_geom_angle_site_symmetry_1
_geom_angle_site_symmetry_3
_geom_angle_publ_flag
O1 Tm O2 66.6(2) . . ?
O1 Tm Cl2 107.97(17) . . ?
O2 Tm Cl2 82.1(2) . . ?
O1 Tm Cl1 81.02(18) . . ?
O2 Tm Cl1 143.14(18) . . ?
Cl2 Tm Cl1 92.13(9) . . ?
O1 Tm C1 159.3(2) . . ?
O2 Tm C1 104.5(3) . . ?
Cl2 Tm C1 88.37(18) . . ?
Cl1 Tm C1 111.77(19) . . ?
O1 Tm C5 128.4(3) . . ?
O2 Tm C5 80.9(2) . . ?
Cl2 Tm C5 105.8(2) . . ?
Cl1 Tm C5 135.1(2) . . ?
C1 Tm C5 31.6(3) . . ?
O1 Tm C4 108.3(3) . . ?
O2 Tm C4 90.6(3) . . ?
Cl2 Tm C4 136.2(2) . . ?
Cl1 Tm C4 117.0(2) . . ?
C1 Tm C4 51.8(3) . . ?
C5 Tm C4 30.6(3) . . ?
O1 Tm C2 144.7(3) . . ?
O2 Tm C2 132.2(3) . . ?
Cl2 Tm C2 104.6(3) . . ?
Cl1 Tm C2 84.5(2) . . ?
C1 Tm C2 31.1(3) . . ?
C5 Tm C2 51.5(3) . . ?
C4 Tm C2 51.8(3) . . ?
O1 Tm C3 114.9(3) . . ?
O2 Tm C3 120.4(4) . . ?
Cl2 Tm C3 136.6(3) . . ?
Cl1 Tm C3 88.5(3) . . ?
C1 Tm C3 51.9(2) . . ?
C5 Tm C3 50.4(3) . . ?
C4 Tm C3 30.0(4) . . ?
C2 Tm C3 32.3(4) . . ?
C6 O1 C7 110.8(9) . . ?
C6 O1 Tm 130.3(6) . . ?
C7 O1 Tm 118.6(7) . . ?
C8 O2 C9 109.4(8) . . ?
C8 O2 Tm 111.0(6) . . ?
C9 O2 Tm 126.7(7) . . ?
C2 C1 C5 107.0(8) . . ?
C2 C1 C11 129.7(9) . . ?
C5 C1 C11 122.9(8) . . ?
C2 C1 Tm 75.1(5) . . ?
C5 C1 Tm 73.6(5) . . ?
C11 C1 Tm 122.4(5) . . ?
C3 C2 C1 106.2(9) . . ?
C3 C2 C21 123.4(10) . . ?
C1 C2 C21 130.4(11) . . ?
C3 C2 Tm 74.4(5) . . ?
C1 C2 Tm 73.7(5) . . ?
C21 C2 Tm 118.3(6) . . ?
C4 C3 C2 108.1(9) . . ?
C4 C3 C31 128.2(14) . . ?
C2 C3 C31 123.4(14) . . ?
C4 C3 Tm 74.2(5) . . ?
C2 C3 Tm 73.2(5) . . ?
C31 C3 Tm 124.0(5) . . ?
C3 C4 C5 109.0(10) . . ?
C3 C4 C41 125.4(9) . . ?
C5 C4 C41 125.1(10) . . ?
C3 C4 Tm 75.8(6) . . ?
C5 C4 Tm 73.4(5) . . ?
C41 C4 Tm 123.9(6) . . ?
C4 C5 C1 109.7(9) . . ?
C4 C5 Tm 76.0(6) . . ?
C1 C5 Tm 74.9(5) . . ?
C8 C7 O1 108.9(8) . . ?
O2 C8 C7 107.7(9) . . ?
C12 C11 C1 114.3(9) . . ?
C12 C11 C13 109.2(9) . . ?
C1 C11 C13 111.5(8) . . ?
C2 C21 C23 110.4(8) . . ?
C2 C21 C22 116.5(9) . . ?
C23 C21 C22 109.9(9) . . ?
C3 C31 C33 109.8(9) . . ?
C3 C31 C32 117.8(11) . . ?
C33 C31 C32 113.4(11) . . ?
C43 C41 C4 111.8(9) . . ?
C43 C41 C42 108.9(9) . . ?
C4 C41 C42 113.6(7) . . ?

loop_
_geom_bond_atom_site_label_1
_geom_bond_atom_site_label_2
_geom_bond_distance
_geom_bond_site_symmetry_2
_geom_bond_publ_flag
Tm O1 2.414(6) . ?
Tm O2 2.430(6) . ?
Tm Cl2 2.522(2) . ?
Tm Cl1 2.542(2) . ?
Tm C1 2.636(8) . ?
Tm C5 2.619(9) . ?
Tm C4 2.651(10) . ?
Tm C2 2.654(10) . ?
Tm C3 2.670(6) . ?
O1 C6 1.383(13) . ?
O1 C7 1.427(12) . ?
O2 C8 1.415(12) . ?
O2 C9 1.403(13) . ?
C1 C2 1.420(14) . ?
C1 C5 1.430(14) . ?
C1 C11 1.503(12) . ?
C2 C3 1.482(17) . ?
C2 C21 1.505(13) . ?
C3 C4 1.377(18) . ?
C3 C31 1.524(11) . ?
C4 C5 1.391(13) . ?
C4 C41 1.535(13) . ?
C7 C8 1.491(18) . ?
C11 C12 1.519(17) . ?
C11 C13 1.544(12) . ?
C21 C23 1.568(12) . ?
C21 C22 1.541(14) . ?
C31 C33 1.534(12) . ?
C31 C32 1.487(16) . ?
C41 C43 1.523(14) . ?
C41 C42 1.529(13) . ?
